data_7030881
loop_
_publ_author_name
'Mikata, Yuji'
'Kawata, Keiko'
'Takeuchi, Saaya'
'Nakanishi, Kaori'
'Konno, Hideo'
'Itami, Saori'
'Yasuda, Keiko'
'Tamotsu, Satoshi'
'Burdette, Shawn C.'

_publ_section_title
;
 Isoquinoline-derivatized tris(2-pyridylmethyl)amines as fluorescent zinc
 sensors with strict Zn(2+)/Cd(2+) selectivity.
;
_journal_issue 28
_journal_name_full 'Dalton transactions (Cambridge, England : 2003)'
_journal_page_first 10751
_journal_page_last 10759
_journal_paper_doi 10.1039/c4dt01054j
_journal_volume 43
_journal_year 2014
_chemical_formula_moiety 'C27 H26 Cd Cl2 N4 O9'
_chemical_formula_sum 'C27 H26 Cd Cl2 N4 O9'
_chemical_formula_weight 733.84
_space_group_IT_number 14
_symmetry_cell_setting monoclinic
_symmetry_Int_Tables_number 14
_symmetry_space_group_name_Hall '-P 2ybc'
_symmetry_space_group_name_H-M 'P 1 21/c 1'
_atom_sites_solution_hydrogens geom
_atom_sites_solution_primary direct
_atom_sites_solution_secondary difmap
_cell_angle_alpha 90.0000
_cell_angle_beta 107.5740(17)
_cell_angle_gamma 90.0000
_cell_formula_units_Z 4
_cell_length_a 14.4620(6)
_cell_length_b 11.0031(3)
_cell_length_c 18.4736(9)
_cell_measurement_reflns_used 5571
_cell_measurement_temperature 153
_cell_measurement_theta_max 27.48
_cell_measurement_theta_min 3.10
_cell_volume 2802.4(2)
_computing_cell_refinement CrystalClear
_computing_data_collection 'CrystalClear (Rigaku/MSC Inc., 2006)'
_computing_data_reduction CrystalClear
_computing_molecular_graphics 'CrystalStructure 4.0'
_computing_publication_material 'CrystalStructure 4.0 (Rigaku, 2010)'
_computing_structure_refinement 'SHELXL97 (Sheldrick, 2008)'
_computing_structure_solution 'SIR92 (Altomare, et al., 1994)'
_diffrn_ambient_temperature 153
_diffrn_detector_area_resol_mean 7.314
_diffrn_measured_fraction_theta_full 0.998
_diffrn_measured_fraction_theta_max 0.998
_diffrn_measurement_device_type 'Rigaku Mercury70'
_diffrn_measurement_method \w
_diffrn_radiation_type 'Mo K\a'
_diffrn_radiation_wavelength 0.71070
_diffrn_reflns_av_R_equivalents 0.0281
_diffrn_reflns_limit_h_max 18
_diffrn_reflns_limit_h_min -18
_diffrn_reflns_limit_k_max 14
_diffrn_reflns_limit_k_min -14
_diffrn_reflns_limit_l_max 23
_diffrn_reflns_limit_l_min -23
_diffrn_reflns_number 27108
_diffrn_reflns_theta_full 27.49
_diffrn_reflns_theta_max 27.48
_diffrn_standards_number 0
_exptl_absorpt_coefficient_mu 1.033
_exptl_absorpt_correction_T_max 0.813
_exptl_absorpt_correction_T_min 0.671
_exptl_absorpt_correction_type multi-scan
_exptl_absorpt_process_details 'REQAB (Rigaku, 1998)'
_exptl_crystal_colour colorless
_exptl_crystal_density_diffrn 1.739
_exptl_crystal_density_method 'not measured'
_exptl_crystal_description unknown
_exptl_crystal_F_000 1480.00
_exptl_crystal_size_max 0.200
_exptl_crystal_size_mid 0.200
_exptl_crystal_size_min 0.200
_refine_diff_density_max 1.160
_refine_diff_density_min -1.770
_refine_ls_extinction_method none
_refine_ls_goodness_of_fit_ref 1.109
_refine_ls_hydrogen_treatment mixed
_refine_ls_number_parameters 477
_refine_ls_number_reflns 6411
_refine_ls_number_restraints 0
_refine_ls_R_factor_gt 0.0553
_refine_ls_shift/su_max 0.000
_refine_ls_structure_factor_coef Fsqd
_refine_ls_weighting_details 'w = 1/[\s^2^(Fo^2^)+(0.0761P)^2^+4.9216P] where P=(Fo^2^+2Fc^2^)/3'
_refine_ls_weighting_scheme calc
_refine_ls_wR_factor_ref 0.1531
_reflns_number_gt 5522
_reflns_number_total 6411
_reflns_threshold_expression F^2^>2.0\s(F^2^)
_cod_data_source_file c4dt01054j2.cif
_cod_data_source_block 1isoBQPA-Cd(ClO4)2-130801
_cod_depositor_comments 'Adding full bibliography for 7030877--7030885.cif.'
_cod_database_code 7030881

loop_
_symmetry_equiv_pos_site_id
_symmetry_equiv_pos_as_xyz
1 +X,+Y,+Z
2 -X,1/2+Y,1/2-Z
3 -X,-Y,-Z
4 +X,1/2-Y,1/2+Z

loop_
_atom_site_label
_atom_site_type_symbol
_atom_site_fract_x
_atom_site_fract_y
_atom_site_fract_z
_atom_site_U_iso_or_equiv
_atom_site_adp_type
_atom_site_occupancy
_atom_site_symmetry_multiplicity
_atom_site_calc_flag
_atom_site_refinement_flags
_atom_site_disorder_group
Cd1 Cd 0.72368(2) 0.24880(2) 0.271879(17) 0.03625(12) Uani 1.0 4 d . .
Cl1 Cl 0.45167(10) 0.21353(16) 0.15665(7) 0.0634(4) Uani 1.0 4 d . .
Cl2 Cl 0.84935(6) 0.29923(8) 0.13429(5) 0.0330(2) Uani 1.0 4 d . .
O1 O 0.6650(3) 0.4483(4) 0.2597(2) 0.0614(10) Uani 1.0 4 d . .
O2 O 0.5511(6) 0.2688(7) 0.1780(5) 0.0524(16) Uiso 0.5000 4 d . 1
O3 O 0.5340(6) 0.2094(8) 0.2116(4) 0.0567(16) Uiso 0.5000 4 d . 2
O4 O 0.4906(7) 0.0892(9) 0.2002(6) 0.083(3) Uiso 0.5000 4 d . 1
O5 O 0.4200(9) 0.0843(11) 0.1375(7) 0.107(4) Uiso 0.5000 4 d . 2
O6 O 0.4352(6) 0.1747(8) 0.0814(5) 0.0620(18) Uiso 0.5000 4 d . 1
O7 O 0.4258(12) 0.2700(15) 0.0871(10) 0.075(4) Uiso 0.3000 4 d . 2
O8 O 0.4637(15) 0.354(2) 0.1322(12) 0.069(5) Uiso 0.2000 4 d . 2
O9 O 0.3794(5) 0.2563(5) 0.1839(4) 0.0998(19) Uani 1.0 4 d . .
O10 O 0.7702(2) 0.3417(3) 0.16125(16) 0.0405(7) Uani 1.0 4 d . .
O11 O 0.8093(3) 0.2404(3) 0.06255(18) 0.0450(8) Uani 1.0 4 d . .
O12 O 0.9074(3) 0.4008(3) 0.12585(19) 0.0494(8) Uani 1.0 4 d . .
O13 O 0.9069(2) 0.2159(3) 0.18887(17) 0.0408(7) Uani 1.0 4 d . .
N1 N 0.8089(3) 0.0896(3) 0.35678(17) 0.0324(7) Uani 1.0 4 d . .
N2 N 0.7252(2) 0.0759(3) 0.20216(18) 0.0334(7) Uani 1.0 4 d . .
N3 N 0.8748(3) 0.3194(3) 0.34346(18) 0.0360(7) Uani 1.0 4 d . .
N4 N 0.6461(3) 0.2107(4) 0.3657(3) 0.0515(10) Uani 1.0 4 d . .
C1 C 0.8559(3) 0.0149(4) 0.3125(2) 0.0303(7) Uani 1.0 4 d . .
C2 C 0.7893(3) -0.0092(4) 0.23309(19) 0.0297(7) Uani 1.0 4 d . .
C3 C 0.6673(3) 0.0619(4) 0.1288(3) 0.0379(9) Uani 1.0 4 d . .
C4 C 0.6702(3) -0.0383(4) 0.0871(3) 0.0362(8) Uani 1.0 4 d . .
C5 C 0.7424(4) -0.2407(4) 0.0783(3) 0.0371(9) Uani 1.0 4 d . .
C6 C 0.8101(4) -0.3262(4) 0.1097(3) 0.0403(9) Uani 1.0 4 d . .
C7 C 0.8755(3) -0.3090(4) 0.1834(3) 0.0370(8) Uani 1.0 4 d . .
C8 C 0.8710(3) -0.2076(4) 0.2245(2) 0.0325(8) Uani 1.0 4 d . .
C9 C 0.7997(3) -0.1171(4) 0.19401(19) 0.0290(7) Uani 1.0 4 d . .
C10 C 0.7358(3) -0.1332(4) 0.1186(2) 0.0326(8) Uani 1.0 4 d . .
C11 C 0.8806(3) 0.1430(4) 0.4233(2) 0.0341(8) Uani 1.0 4 d . .
C12 C 0.9231(3) 0.2612(3) 0.4059(3) 0.0314(8) Uani 1.0 4 d . .
C13 C 0.9116(4) 0.4269(4) 0.3258(3) 0.0389(9) Uani 1.0 4 d . .
C14 C 0.9954(3) 0.4756(4) 0.3699(3) 0.0381(9) Uani 1.0 4 d . .
C15 C 1.1330(3) 0.4679(4) 0.4887(3) 0.0400(9) Uani 1.0 4 d . .
C16 C 1.1798(3) 0.4096(4) 0.5550(3) 0.0416(9) Uani 1.0 4 d . .
C17 C 1.1423(3) 0.3003(4) 0.5749(3) 0.0411(9) Uani 1.0 4 d . .
C18 C 1.0595(3) 0.2511(4) 0.5278(3) 0.0350(9) Uani 1.0 4 d . .
C19 C 1.0098(3) 0.3076(4) 0.4580(2) 0.0322(8) Uani 1.0 4 d . .
C20 C 1.0472(3) 0.4186(4) 0.4385(3) 0.0345(8) Uani 1.0 4 d . .
C21 C 0.7347(3) 0.0212(4) 0.3792(3) 0.0403(9) Uani 1.0 4 d . .
C22 C 0.6679(3) 0.1057(4) 0.4033(3) 0.0411(9) Uani 1.0 4 d . .
C23 C 0.6297(4) 0.0758(5) 0.4616(3) 0.0504(11) Uani 1.0 4 d . .
C24 C 0.5674(4) 0.1547(6) 0.4816(3) 0.0624(14) Uani 1.0 4 d . .
C25 C 0.5453(5) 0.2602(7) 0.4424(5) 0.0687(17) Uani 1.0 4 d . .
C26 C 0.5852(5) 0.2879(7) 0.3862(4) 0.0684(16) Uani 1.0 4 d . .
C27 C 0.6356(7) 0.5278(7) 0.1999(5) 0.105(3) Uani 1.0 4 d . .
H1 H 0.910(3) 0.061(4) 0.307(2) 0.018(9) Uiso 1.0 4 d . .
H2 H 0.878(3) -0.061(5) 0.338(3) 0.039(12) Uiso 1.0 4 d . .
H3 H 0.628(3) 0.127(4) 0.111(3) 0.032(11) Uiso 1.0 4 d . .
H4 H 0.639(4) -0.041(5) 0.043(4) 0.060(16) Uiso 1.0 4 d . .
H5 H 0.701(4) -0.242(4) 0.027(3) 0.038(13) Uiso 1.0 4 d . .
H6 H 0.814(4) -0.401(5) 0.078(3) 0.058(15) Uiso 1.0 4 d . .
H7 H 0.917(4) -0.371(5) 0.203(3) 0.040(12) Uiso 1.0 4 d . .
H8 H 0.919(4) -0.193(5) 0.273(3) 0.044(12) Uiso 1.0 4 d . .
H9 H 0.844(4) 0.155(5) 0.463(3) 0.046(13) Uiso 1.0 4 d . .
H10 H 0.934(4) 0.080(5) 0.444(3) 0.040(12) Uiso 1.0 4 d . .
H11 H 0.870(3) 0.462(4) 0.275(3) 0.035(11) Uiso 1.0 4 d . .
H12 H 1.016(3) 0.539(5) 0.353(3) 0.035(11) Uiso 1.0 4 d . .
H13 H 1.159(4) 0.544(5) 0.477(3) 0.042(12) Uiso 1.0 4 d . .
H14 H 1.237(4) 0.441(5) 0.588(3) 0.035(11) Uiso 1.0 4 d . .
H15 H 1.174(4) 0.262(4) 0.616(4) 0.040(14) Uiso 1.0 4 d . .
H16 H 1.035(4) 0.178(5) 0.545(3) 0.039(12) Uiso 1.0 4 d . .
H17 H 0.702(4) -0.030(5) 0.342(3) 0.047(13) Uiso 1.0 4 d . .
H18 H 0.762(4) -0.038(5) 0.420(3) 0.037(12) Uiso 1.0 4 d . .
H19 H 0.644(4) -0.002(5) 0.481(3) 0.045(13) Uiso 1.0 4 d . .
H20 H 0.530(4) 0.138(6) 0.522(3) 0.067(17) Uiso 1.0 4 d . .
H21 H 0.515(5) 0.324(7) 0.448(4) 0.08(2) Uiso 1.0 4 d . .
H22 H 0.576(5) 0.351(6) 0.362(4) 0.07(2) Uiso 1.0 4 d . .
H27A H 0.5803 0.4933 0.1607 0.1260 Uiso 1.0 4 calc R .
H27B H 0.6891 0.5419 0.1787 0.1260 Uiso 1.0 4 calc R .
H27C H 0.6165 0.6050 0.2177 0.1260 Uiso 1.0 4 calc R .

loop_
_atom_site_aniso_label
_atom_site_aniso_U_11
_atom_site_aniso_U_22
_atom_site_aniso_U_33
_atom_site_aniso_U_12
_atom_site_aniso_U_13
_atom_site_aniso_U_23
Cd1 0.04309(19) 0.02708(19) 0.0423(2) 0.00205(10) 0.01853(14) -0.00409(10)
Cl1 0.0594(7) 0.0877(10) 0.0411(6) -0.0080(7) 0.0120(5) -0.0003(6)
Cl2 0.0407(5) 0.0267(5) 0.0348(5) 0.0052(4) 0.0164(4) 0.0005(4)
O1 0.067(3) 0.064(3) 0.060(2) 0.0281(18) 0.0293(17) 0.0110(18)
O9 0.099(4) 0.095(4) 0.119(5) 0.048(3) 0.054(4) 0.021(3)
O10 0.0451(15) 0.0400(16) 0.0421(15) 0.0144(12) 0.0215(12) 0.0034(12)
O11 0.062(2) 0.0411(18) 0.0347(15) -0.0027(13) 0.0188(14) -0.0065(12)
O12 0.0578(18) 0.0304(15) 0.070(2) -0.0034(13) 0.0338(16) -0.0013(14)
O13 0.0419(15) 0.0375(15) 0.0421(15) 0.0105(13) 0.0112(12) 0.0062(13)
N1 0.0374(16) 0.0259(15) 0.0378(16) -0.0046(12) 0.0172(13) -0.0046(12)
N2 0.0311(15) 0.0285(16) 0.0409(17) 0.0023(12) 0.0113(13) -0.0032(13)
N3 0.0496(18) 0.0283(16) 0.0345(16) -0.0051(14) 0.0193(14) -0.0018(13)
N4 0.057(3) 0.048(3) 0.061(3) 0.0098(19) 0.035(2) 0.0008(19)
C1 0.0309(16) 0.0288(18) 0.0324(17) 0.0012(14) 0.0113(14) -0.0039(14)
C2 0.0295(16) 0.0278(18) 0.0331(17) 0.0000(13) 0.0112(14) 0.0008(13)
C3 0.0340(18) 0.033(2) 0.042(2) 0.0038(16) 0.0040(15) 0.0010(16)
C4 0.0320(17) 0.036(2) 0.0365(19) -0.0007(15) 0.0035(15) 0.0026(16)
C5 0.043(2) 0.036(3) 0.0291(19) -0.0041(16) 0.0071(16) -0.0043(14)
C6 0.051(3) 0.032(2) 0.040(2) -0.0016(17) 0.0170(18) -0.0061(16)
C7 0.043(2) 0.031(2) 0.040(2) 0.0047(17) 0.0167(16) 0.0018(16)
C8 0.0362(18) 0.0300(19) 0.0313(17) 0.0020(15) 0.0101(15) 0.0002(15)
C9 0.0299(16) 0.0261(17) 0.0322(17) -0.0014(13) 0.0114(13) -0.0009(14)
C10 0.0303(16) 0.0333(19) 0.0342(18) -0.0041(14) 0.0095(14) -0.0002(15)
C11 0.045(2) 0.0280(19) 0.0305(17) -0.0067(16) 0.0140(15) -0.0021(14)
C12 0.042(2) 0.0242(18) 0.0329(18) -0.0014(14) 0.0184(16) -0.0022(13)
C13 0.055(3) 0.0265(19) 0.040(2) -0.0024(17) 0.0217(18) -0.0015(16)
C14 0.052(3) 0.0251(19) 0.045(2) -0.0012(16) 0.0264(18) 0.0015(16)
C15 0.044(2) 0.032(2) 0.052(3) -0.0057(17) 0.0265(18) -0.0048(17)
C16 0.038(2) 0.039(3) 0.052(3) -0.0078(17) 0.0200(18) -0.0108(18)
C17 0.042(2) 0.040(3) 0.042(3) -0.0007(18) 0.0128(17) -0.0015(18)
C18 0.042(2) 0.029(2) 0.037(2) -0.0044(14) 0.0167(17) -0.0030(14)
C19 0.0424(19) 0.0228(17) 0.0377(18) -0.0042(15) 0.0213(15) -0.0017(14)
C20 0.0418(19) 0.0270(18) 0.043(2) -0.0004(15) 0.0246(16) -0.0042(15)
C21 0.044(2) 0.033(2) 0.050(3) -0.0087(17) 0.0236(19) -0.0032(18)
C22 0.0366(19) 0.045(3) 0.046(3) -0.0019(17) 0.0192(17) -0.0051(18)
C23 0.045(3) 0.060(3) 0.054(3) -0.002(2) 0.027(2) -0.000(3)
C24 0.049(3) 0.088(5) 0.060(3) 0.005(3) 0.031(3) -0.000(3)
C25 0.064(4) 0.078(5) 0.079(5) 0.018(3) 0.045(4) -0.007(3)
C26 0.075(4) 0.066(4) 0.079(4) 0.028(4) 0.046(4) 0.006(4)
C27 0.141(7) 0.078(5) 0.119(7) 0.046(5) 0.073(6) 0.002(5)

loop_
_atom_type_symbol
_atom_type_description
_atom_type_scat_dispersion_real
_atom_type_scat_dispersion_imag
_atom_type_scat_source
C C 0.0033 0.0016
;
International Tables for Crystallography
(1992, Vol. C, Tables 4.2.6.8 and 6.1.1.4)
;
H H 0.0000 0.0000
;
International Tables for Crystallography
(1992, Vol. C, Table 6.1.1.4)
;
Cd Cd -0.8075 1.2024
;
International Tables for Crystallography
(1992, Vol. C, Tables 4.2.6.8 and 6.1.1.4)
;
Cl Cl 0.1484 0.1585
;
International Tables for Crystallography
(1992, Vol. C, Tables 4.2.6.8 and 6.1.1.4)
;
N N 0.0061 0.0033
;
International Tables for Crystallography
(1992, Vol. C, Tables 4.2.6.8 and 6.1.1.4)
;
O O 0.0106 0.0060
;
International Tables for Crystallography
(1992, Vol. C, Tables 4.2.6.8 and 6.1.1.4)
;

loop_
_geom_angle_atom_site_label_1
_geom_angle_atom_site_label_2
_geom_angle_atom_site_label_3
_geom_angle
_geom_angle_publ_flag
O1 Cd1 N1 147.00(12) yes
O1 Cd1 N2 141.83(11) yes
O1 Cd1 N3 89.56(12) yes
O1 Cd1 N4 89.91(15) yes
N1 Cd1 N2 71.10(11) yes
N1 Cd1 N3 70.48(11) yes
N1 Cd1 N4 70.09(13) yes
N2 Cd1 N3 115.44(12) yes
N2 Cd1 N4 110.48(14) yes
N3 Cd1 N4 102.40(13) yes
O2 Cl1 O3 40.2(5) yes
O2 Cl1 O4 92.9(5) yes
O2 Cl1 O5 130.2(6) yes
O2 Cl1 O6 104.3(5) yes
O2 Cl1 O7 91.8(8) yes
O2 Cl1 O8 61.0(8) yes
O2 Cl1 O9 122.7(4) yes
O3 Cl1 O4 58.8(5) yes
O3 Cl1 O5 106.9(6) yes
O3 Cl1 O6 126.8(5) yes
O3 Cl1 O7 131.9(8) yes
O3 Cl1 O8 95.7(8) yes
O3 Cl1 O9 109.9(5) yes
O4 Cl1 O5 49.1(6) yes
O4 Cl1 O6 99.5(5) yes
O4 Cl1 O7 144.2(8) yes
O4 Cl1 O8 153.7(8) yes
O4 Cl1 O9 107.4(5) yes
O5 Cl1 O6 62.0(6) yes
O5 Cl1 O7 103.3(8) yes
O5 Cl1 O8 151.6(9) yes
O5 Cl1 O9 101.5(6) yes
O6 Cl1 O7 45.1(8) yes
O6 Cl1 O8 90.8(9) yes
O6 Cl1 O9 123.2(4) yes
O7 Cl1 O8 48.3(10) yes
O7 Cl1 O9 99.6(8) yes
O8 Cl1 O9 86.3(9) yes
O10 Cl2 O11 108.7(2) yes
O10 Cl2 O12 109.49(19) yes
O10 Cl2 O13 108.37(19) yes
O11 Cl2 O12 109.8(2) yes
O11 Cl2 O13 110.51(18) yes
O12 Cl2 O13 109.92(18) yes
Cd1 O1 C27 133.7(5) yes
Cl1 O2 O3 59.5(6) yes
Cl1 O2 O8 63.5(9) yes
O3 O2 O8 114.5(12) yes
Cl1 O3 O2 80.2(6) yes
Cl1 O3 O4 70.5(5) yes
O2 O3 O4 133.9(9) yes
Cl1 O4 O3 50.6(5) yes
Cl1 O4 O5 61.5(7) yes
O3 O4 O5 111.0(9) yes
Cl1 O5 O4 69.4(7) yes
Cl1 O5 O6 55.8(6) yes
O4 O5 O6 110.5(10) yes
Cl1 O6 O5 62.2(6) yes
Cl1 O6 O7 65.9(10) yes
O5 O6 O7 122.3(14) yes
Cl1 O7 O6 68.9(10) yes
Cl1 O7 O8 76.6(13) yes
O6 O7 O8 138.1(17) yes
Cl1 O8 O2 55.5(8) yes
Cl1 O8 O7 55.1(12) yes
O2 O8 O7 92.4(15) yes
Cd1 N1 C1 106.0(2) yes
Cd1 N1 C11 110.2(2) yes
Cd1 N1 C21 106.3(3) yes
C1 N1 C11 111.2(3) yes
C1 N1 C21 111.8(3) yes
C11 N1 C21 111.1(4) yes
Cd1 N2 C2 117.9(3) yes
Cd1 N2 C3 122.7(3) yes
C2 N2 C3 119.2(4) yes
Cd1 N3 C12 119.7(3) yes
Cd1 N3 C13 121.2(3) yes
C12 N3 C13 118.9(4) yes
Cd1 N4 C22 116.3(4) yes
Cd1 N4 C26 125.7(5) yes
C22 N4 C26 117.9(6) yes
N1 C1 C2 111.9(3) yes
N2 C2 C1 116.9(4) yes
N2 C2 C9 122.8(3) yes
C1 C2 C9 120.3(3) yes
N2 C3 C4 122.7(4) yes
C3 C4 C10 120.0(4) yes
C6 C5 C10 120.7(4) yes
C5 C6 C7 120.3(4) yes
C6 C7 C8 121.0(4) yes
C7 C8 C9 120.3(4) yes
C2 C9 C8 124.0(3) yes
C2 C9 C10 117.5(3) yes
C8 C9 C10 118.5(4) yes
C4 C10 C5 123.0(4) yes
C4 C10 C9 117.7(4) yes
C5 C10 C9 119.3(4) yes
N1 C11 C12 113.2(3) yes
N3 C12 C11 117.4(3) yes
N3 C12 C19 122.8(4) yes
C11 C12 C19 119.7(3) yes
N3 C13 C14 122.6(4) yes
C13 C14 C20 120.1(4) yes
C16 C15 C20 120.4(4) yes
C15 C16 C17 120.6(4) yes
C16 C17 C18 120.3(4) yes
C17 C18 C19 120.9(4) yes
C12 C19 C18 123.9(4) yes
C12 C19 C20 117.4(4) yes
C18 C19 C20 118.6(4) yes
C14 C20 C15 122.8(4) yes
C14 C20 C19 118.0(4) yes
C15 C20 C19 119.2(4) yes
N1 C21 C22 110.9(4) yes
N4 C22 C21 117.0(5) yes
N4 C22 C23 121.4(5) yes
C21 C22 C23 121.7(5) yes
C22 C23 C24 120.2(5) yes
C23 C24 C25 117.7(7) yes
C24 C25 C26 120.8(7) yes
N4 C26 C25 122.1(7) yes
N1 C1 H1 107(3) no
N1 C1 H2 111(3) no
C2 C1 H1 107(2) no
C2 C1 H2 110(3) no
H1 C1 H2 110(4) no
N2 C3 H3 113(3) no
C4 C3 H3 124(3) no
C3 C4 H4 120(4) no
C10 C4 H4 119(4) no
C6 C5 H5 125(3) no
C10 C5 H5 114(3) no
C5 C6 H6 118(3) no
C7 C6 H6 122(3) no
C6 C7 H7 117(3) no
C8 C7 H7 122(3) no
C7 C8 H8 121(3) no
C9 C8 H8 119(3) no
N1 C11 H9 105(3) no
N1 C11 H10 108(3) no
C12 C11 H9 112(3) no
C12 C11 H10 111(3) no
H9 C11 H10 108(4) no
N3 C13 H11 112(3) no
C14 C13 H11 125(3) no
C13 C14 H12 117(3) no
C20 C14 H12 123(3) no
C16 C15 H13 119(3) no
C20 C15 H13 120(3) no
C15 C16 H14 121(3) no
C17 C16 H14 119(3) no
C16 C17 H15 120(4) no
C18 C17 H15 120(4) no
C17 C18 H16 117(3) no
C19 C18 H16 122(3) no
N1 C21 H17 112(4) no
N1 C21 H18 113(3) no
C22 C21 H17 112(4) no
C22 C21 H18 110(3) no
H17 C21 H18 100(4) no
C22 C23 H19 115(4) no
C24 C23 H19 125(4) no
C23 C24 H20 126(4) no
C25 C24 H20 116(3) no
C24 C25 H21 134(5) no
C26 C25 H21 105(5) no
N4 C26 H22 114(6) no
C25 C26 H22 124(6) no
O1 C27 H27A 109.469 no
O1 C27 H27B 109.475 no
O1 C27 H27C 109.478 no
H27A C27 H27B 109.470 no
H27A C27 H27C 109.467 no
H27B C27 H27C 109.469 no

loop_
_geom_bond_atom_site_label_1
_geom_bond_atom_site_label_2
_geom_bond_distance
_geom_bond_publ_flag
Cd1 O1 2.339(4) yes
Cd1 N1 2.425(3) yes
Cd1 N2 2.301(4) yes
Cd1 N3 2.320(3) yes
Cd1 N4 2.370(5) yes
Cl1 O2 1.500(8) yes
Cl1 O3 1.312(7) yes
Cl1 O4 1.600(10) yes
Cl1 O5 1.503(13) yes
Cl1 O6 1.404(8) yes
Cl1 O7 1.374(17) yes
Cl1 O8 1.63(3) yes
Cl1 O9 1.373(8) yes
Cl2 O10 1.457(4) yes
Cl2 O11 1.431(3) yes
Cl2 O12 1.435(4) yes
Cl2 O13 1.429(3) yes
O1 C27 1.372(9) yes
O2 O3 0.983(12) yes
O2 O8 1.59(2) yes
O3 O4 1.452(13) yes
O4 O5 1.293(14) yes
O5 O6 1.499(16) yes
O6 O7 1.066(19) yes
O7 O8 1.25(3) yes
N1 C1 1.465(6) yes
N1 C11 1.470(5) yes
N1 C21 1.470(6) yes
N2 C2 1.321(5) yes
N2 C3 1.370(5) yes
N3 C12 1.320(5) yes
N3 C13 1.377(6) yes
N4 C22 1.336(6) yes
N4 C26 1.357(9) yes
C1 C2 1.515(5) yes
C2 C9 1.421(6) yes
C3 C4 1.352(6) yes
C4 C10 1.413(6) yes
C5 C6 1.355(6) yes
C5 C10 1.416(6) yes
C6 C7 1.417(6) yes
C7 C8 1.361(6) yes
C8 C9 1.422(5) yes
C9 C10 1.431(5) yes
C11 C12 1.515(6) yes
C12 C19 1.425(5) yes
C13 C14 1.350(6) yes
C14 C20 1.409(6) yes
C15 C16 1.367(6) yes
C15 C20 1.415(6) yes
C16 C17 1.412(7) yes
C17 C18 1.363(6) yes
C18 C19 1.417(6) yes
C19 C20 1.425(6) yes
C21 C22 1.502(7) yes
C22 C23 1.390(8) yes
C23 C24 1.379(9) yes
C24 C25 1.354(10) yes
C25 C26 1.366(12) yes
C1 H1 0.96(4) no
C1 H2 0.96(5) no
C3 H3 0.92(5) no
C4 H4 0.80(5) no
C5 H5 0.96(5) no
C6 H6 1.02(6) no
C7 H7 0.90(5) no
C8 H8 0.97(5) no
C11 H9 1.03(6) no
C11 H10 1.02(5) no
C13 H11 1.02(4) no
C14 H12 0.86(5) no
C15 H13 0.96(5) no
C16 H14 0.94(4) no
C17 H15 0.87(5) no
C18 H16 0.97(5) no
C21 H17 0.90(5) no
C21 H18 0.98(5) no
C23 H19 0.92(5) no
C24 H20 1.06(7) no
C25 H21 0.85(7) no
C26 H22 0.82(7) no
C27 H27A 0.980 no
C27 H27B 0.980 no
C27 H27C 0.980 no

loop_
_geom_contact_atom_site_label_1
_geom_contact_atom_site_label_2
_geom_contact_distance
_geom_contact_publ_flag
_geom_contact_site_symmetry_2
O1 C13 3.411(6) no .
O1 C26 3.398(9) no .
N2 C10 2.801(5) no .
N2 C21 3.288(6) no .
N3 C1 3.396(5) no .
N3 C20 2.801(5) no .
N4 C11 3.319(6) no .
N4 C24 2.779(8) no .
C1 C8 2.983(6) no .
C1 C12 3.203(5) no .
C2 C4 2.746(5) no .
C2 C21 3.052(7) no .
C3 C9 2.758(5) no .
C5 C8 2.801(5) no .
C6 C9 2.807(6) no .
C7 C10 2.792(6) no .
C11 C18 2.969(6) no .
C11 C22 3.014(6) no .
C12 C14 2.743(6) no .
C13 C19 2.758(6) no .
C15 C18 2.794(6) no .
C16 C19 2.802(5) no .
C17 C20 2.801(6) no .
C22 C25 2.707(9) no .
C23 C26 2.694(9) no .
Cd1 Cl2 3.5862(11) no .
Cd1 O2 2.583(7) no .
Cd1 O3 2.666(7) no .
Cd1 O10 2.550(4) no .
Cd1 O13 3.458(4) no .
Cl2 Cd1 3.5862(11) no .
Cl2 N2 3.492(4) no .
O1 O2 2.719(8) no .
O1 O3 3.205(9) no .
O1 O4 3.004(12) no 2_655
O1 O5 2.962(15) no 2_655
O1 O8 3.312(19) no .
O1 O10 2.943(6) no .
O2 Cd1 2.583(7) no .
O2 O1 2.719(8) no .
O2 O10 3.372(9) no .
O2 N2 3.219(8) no .
O2 N4 3.383(9) no .
O2 C3 3.124(9) no .
O2 C27 3.080(11) no .
O3 Cd1 2.666(7) no .
O3 O1 3.205(9) no .
O3 N2 3.182(9) no .
O3 N4 2.819(8) no .
O3 C3 3.237(10) no .
O3 C26 3.202(11) no .
O4 O1 3.004(12) no 2_645
O4 N2 3.385(11) no .
O4 N4 3.471(10) no .
O4 C3 3.225(12) no .
O4 C27 3.038(16) no 2_645
O5 O1 2.962(15) no 2_645
O5 C16 3.347(12) no 4_454
O5 C26 3.289(15) no 2_645
O5 C27 3.394(17) no 2_645
O6 C3 3.435(9) no .
O6 C4 3.376(9) no 3_655
O6 C5 3.355(8) no 3_655
O6 C24 3.565(11) no 4_554
O6 C25 3.479(13) no 4_554
O7 C5 3.296(15) no 3_655
O7 C23 3.513(17) no 2_655
O7 C24 3.33(2) no 4_554
O8 O1 3.312(19) no .
O8 C21 3.36(3) no 2_655
O8 C22 3.32(3) no 2_655
O8 C23 3.07(3) no 2_655
O8 C24 3.54(3) no 4_554
O8 C27 3.09(3) no .
O9 C17 3.468(7) no 4_454
O9 C21 3.379(7) no 2_655
O9 C27 3.355(11) no 2_645
O10 Cd1 2.550(4) no .
O10 O1 2.943(6) no .
O10 O2 3.372(9) no .
O10 N2 3.137(5) no .
O10 N3 3.256(4) no .
O10 C3 3.393(5) no .
O10 C13 3.248(5) no .
O10 C27 3.054(10) no .
O11 C3 3.329(6) no .
O11 C11 3.306(6) no 4_554
O11 C15 3.326(6) no 2_745
O11 C22 3.474(5) no 4_554
O11 C23 3.374(6) no 4_554
O11 C24 3.555(7) no 4_554
O12 C1 3.497(5) no 2_755
O12 C6 3.292(6) no 1_565
O12 C7 3.440(6) no 1_565
O13 Cd1 3.458(4) no .
O13 N2 3.120(5) no .
O13 N3 3.236(5) no .
O13 C1 3.416(6) no .
O13 C2 3.246(5) no .
O13 C7 3.326(5) no 2_755
O13 C8 3.237(5) no 2_755
O13 C13 3.419(6) no .
O13 C14 3.330(6) no 2_745
N2 Cl2 3.492(4) no .
N2 O2 3.219(8) no .
N2 O3 3.182(9) no .
N2 O4 3.385(11) no .
N2 O10 3.137(5) no .
N2 O13 3.120(5) no .
N3 O10 3.256(4) no .
N3 O13 3.236(5) no .
N4 O2 3.383(9) no .
N4 O3 2.819(8) no .
N4 O4 3.471(10) no .
C1 O12 3.497(5) no 2_745
C1 O13 3.416(6) no .
C2 O13 3.246(5) no .
C3 O2 3.124(9) no .
C3 O3 3.237(10) no .
C3 O4 3.225(12) no .
C3 O6 3.435(9) no .
C3 O10 3.393(5) no .
C3 O11 3.329(6) no .
C4 O6 3.376(9) no 3_655
C4 C15 3.531(7) no 2_745
C5 O6 3.355(8) no 3_655
C5 O7 3.296(15) no 3_655
C5 C15 3.376(7) no 2_745
C5 C16 3.427(7) no 2_745
C6 O12 3.292(6) no 1_545
C6 C19 3.534(7) no 2_745
C7 O12 3.440(6) no 1_545
C7 O13 3.326(5) no 2_745
C8 O13 3.237(5) no 2_745
C8 C14 3.586(7) no 2_745
C10 C15 3.322(7) no 2_745
C11 O11 3.306(6) no 4_555
C13 O10 3.248(5) no .
C13 O13 3.419(6) no .
C13 C16 3.405(7) no 3_766
C14 O13 3.330(6) no 2_755
C14 C8 3.586(7) no 2_755
C14 C16 3.474(7) no 3_766
C14 C17 3.509(7) no 3_766
C15 O11 3.326(6) no 2_755
C15 C4 3.531(7) no 2_755
C15 C5 3.376(7) no 2_755
C15 C10 3.322(7) no 2_755
C15 C19 3.545(6) no 3_766
C15 C20 3.504(7) no 3_766
C16 O5 3.347(12) no 4_655
C16 C5 3.427(7) no 2_755
C16 C13 3.405(7) no 3_766
C16 C14 3.474(7) no 3_766
C17 O9 3.468(7) no 4_655
C17 C14 3.509(7) no 3_766
C19 C6 3.534(7) no 2_755
C19 C15 3.545(6) no 3_766
C20 C15 3.504(7) no 3_766
C20 C20 3.480(7) no 3_766
C21 O8 3.36(3) no 2_645
C21 O9 3.379(7) no 2_645
C22 O8 3.32(3) no 2_645
C22 O11 3.474(5) no 4_555
C23 O7 3.513(17) no 2_645
C23 O8 3.07(3) no 2_645
C23 O11 3.374(6) no 4_555
C24 O6 3.565(11) no 4_555
C24 O7 3.33(2) no 4_555
C24 O8 3.54(3) no 4_555
C24 O11 3.555(7) no 4_555
C25 O6 3.479(13) no 4_555
C26 O3 3.202(11) no .
C26 O5 3.289(15) no 2_655
C27 O2 3.080(11) no .
C27 O4 3.038(16) no 2_655
C27 O5 3.394(17) no 2_655
C27 O8 3.09(3) no .
C27 O9 3.355(11) no 2_655
C27 O10 3.054(10) no .
Cd1 H1 3.30(4) no .
Cd1 H3 3.17(4) no .
Cd1 H9 3.58(5) no .
Cd1 H11 3.14(5) no .
Cd1 H17 3.38(6) no .
Cd1 H22 3.29(8) no .
O1 H11 2.89(5) no .
O1 H22 2.81(8) no .
N2 H1 2.80(4) no .
N2 H2 3.18(4) no .
N2 H4 3.11(6) no .
N2 H17 2.95(6) no .
N3 H1 3.00(4) no .
N3 H9 2.99(6) no .
N3 H10 3.19(5) no .
N3 H12 3.14(5) no .
N4 H9 2.95(5) no .
N4 H17 2.84(6) no .
N4 H18 3.21(5) no .
N4 H19 3.16(6) no .
N4 H21 3.03(8) no .
C1 H8 2.64(6) no .
C1 H9 3.23(5) no .
C1 H10 2.46(5) no .
C1 H17 2.50(6) no .
C1 H18 2.77(6) no .
C2 H3 3.10(4) no .
C2 H4 3.55(5) no .
C2 H8 2.70(5) no .
C2 H17 2.69(6) no .
C2 H18 3.60(5) no .
C4 H5 2.60(5) no .
C5 H4 2.63(6) no .
C5 H7 3.19(5) no .
C6 H8 3.30(5) no .
C7 H5 3.29(5) no .
C8 H1 3.30(4) no .
C8 H2 2.63(5) no .
C8 H6 3.34(6) no .
C9 H1 2.96(4) no .
C9 H2 2.64(5) no .
C9 H4 3.16(5) no .
C9 H5 3.28(5) no .
C9 H7 3.24(5) no .
C9 H17 3.57(6) no .
C10 H3 3.25(5) no .
C10 H6 3.32(6) no .
C10 H8 3.32(5) no .
C11 H1 2.48(4) no .
C11 H2 2.73(5) no .
C11 H16 2.67(4) no .
C11 H17 3.20(5) no .
C11 H18 2.61(5) no .
C12 H1 2.83(4) no .
C12 H11 3.19(5) no .
C12 H12 3.60(5) no .
C12 H16 2.75(4) no .
C14 H13 2.69(4) no .
C15 H12 2.69(4) no .
C15 H15 3.19(5) no .
C16 H16 3.27(5) no .
C17 H13 3.28(5) no .
C18 H9 3.17(5) no .
C18 H10 2.74(5) no .
C18 H14 3.24(5) no .
C19 H9 2.96(5) no .
C19 H10 2.71(5) no .
C19 H12 3.22(5) no .
C19 H13 3.32(5) no .
C19 H15 3.20(5) no .
C20 H11 3.35(4) no .
C20 H14 3.27(4) no .
C20 H16 3.34(5) no .
C21 H1 3.23(5) no .
C21 H2 2.58(5) no .
C21 H9 2.36(5) no .
C21 H10 2.84(5) no .
C21 H19 2.60(6) no .
C22 H9 2.51(5) no .
C22 H20 3.39(7) no .
C22 H21 3.52(8) no .
C22 H22 3.01(7) no .
C23 H9 3.21(5) no .
C23 H17 2.95(6) no .
C23 H18 2.60(5) no .
C23 H21 3.16(7) no .
C23 H22 3.51(7) no .
C24 H22 3.12(7) no .
C25 H19 3.20(5) no .
C26 H20 3.29(7) no .
C27 H11 3.33(4) no .
H1 H8 2.87(7) no .
H1 H9 3.45(7) no .
H1 H10 2.46(6) no .
H1 H17 3.42(7) no .
H1 H18 3.57(7) no .
H2 H8 2.08(8) no .
H2 H9 3.44(7) no .
H2 H10 2.44(7) no .
H2 H17 2.60(7) no .
H2 H18 2.58(8) no .
H3 H4 2.27(8) no .
H4 H5 2.44(8) no .
H5 H6 2.38(7) no .
H6 H7 2.36(7) no .
H7 H8 2.34(7) no .
H9 H16 2.73(6) no .
H9 H17 3.25(7) no .
H9 H18 2.43(7) no .
H9 H19 3.46(8) no .
H10 H16 2.26(6) no .
H10 H17 3.53(7) no .
H10 H18 2.71(7) no .
H11 H12 2.33(6) no .
H11 H27B 2.8234 no .
H12 H13 2.58(6) no .
H13 H14 2.32(6) no .
H14 H15 2.29(7) no .
H15 H16 2.25(7) no .
H17 H19 2.94(8) no .
H18 H19 2.35(8) no .
H19 H20 2.53(9) no .
H20 H21 2.44(9) no .
H21 H22 2.04(11) no .
Cl1 H3 3.07(5) no .
Cl1 H5 3.46(5) no 3_655
Cl1 H14 3.43(5) no 4_454
Cl1 H17 3.59(6) no 2_655
Cl1 H20 3.45(7) no 4_554
Cl1 H27A 3.5853 no .
Cl1 H27C 3.0286 no 2_645
Cl2 H6 3.45(6) no 1_565
Cl2 H8 3.27(5) no 2_755
Cl2 H9 3.19(5) no 4_554
Cl2 H11 3.10(5) no .
Cl2 H12 3.42(5) no 2_745
Cl2 H13 3.46(5) no 2_745
Cl2 H16 3.56(6) no 4_554
O1 H14 2.99(5) no 3_766
O2 H3 2.45(5) no .
O2 H20 3.00(6) no 4_554
O2 H22 3.44(7) no .
O2 H27A 2.5423 no .
O3 H3 2.76(5) no .
O3 H22 3.09(7) no .
O3 H27A 3.3867 no .
O3 H27C 3.0791 no 2_645
O4 H3 2.97(5) no .
O4 H22 2.90(7) no 2_645
O4 H27A 3.2189 no 2_645
O4 H27C 2.4805 no 2_645
O5 H3 3.22(5) no .
O5 H4 3.22(6) no 3_655
O5 H5 3.48(5) no 3_655
O5 H14 2.54(5) no 4_454
O5 H21 3.53(8) no 2_645
O5 H22 2.56(7) no 2_645
O5 H27C 2.8891 no 2_645
O6 H3 2.72(5) no .
O6 H4 2.66(6) no 3_655
O6 H5 2.46(5) no 3_655
O6 H14 3.17(5) no 4_454
O6 H20 2.88(7) no 4_554
O6 H21 3.03(8) no 4_554
O7 H3 3.23(5) no .
O7 H4 3.41(6) no 3_655
O7 H5 2.36(5) no 3_655
O7 H14 3.59(5) no 4_454
O7 H17 3.38(6) no 2_655
O7 H18 3.42(5) no 2_655
O7 H19 2.85(6) no 2_655
O7 H20 2.42(7) no 4_554
O7 H21 3.37(8) no 4_554
O7 H27A 3.3232 no .
O8 H3 3.54(5) no .
O8 H5 3.40(5) no 3_655
O8 H17 2.88(6) no 2_655
O8 H18 3.34(5) no 2_655
O8 H19 2.71(5) no 2_655
O8 H20 2.51(7) no 4_554
O8 H27A 2.2239 no .
O8 H27C 3.5954 no .
O9 H14 3.14(5) no 4_454
O9 H15 2.86(6) no 4_454
O9 H17 2.61(5) no 2_655
O9 H18 3.26(5) no 2_655
O9 H27C 2.4526 no 2_645
O10 H3 3.09(5) no .
O10 H6 3.37(6) no 1_565
O10 H11 2.53(4) no .
O10 H27A 3.2108 no .
O10 H27B 2.5611 no .
O11 H3 3.26(5) no .
O11 H9 2.35(6) no 4_554
O11 H12 3.37(5) no 2_745
O11 H13 2.37(5) no 2_745
O11 H16 3.50(5) no 4_554
O12 H1 3.10(4) no 2_755
O12 H2 3.00(5) no 2_755
O12 H6 2.58(6) no 1_565
O12 H7 2.87(5) no 1_565
O12 H8 2.83(5) no 2_755
O12 H9 2.94(5) no 4_554
O12 H10 3.56(5) no 2_755
O12 H10 3.49(5) no 4_554
O12 H11 3.04(5) no .
O12 H16 2.84(6) no 4_554
O13 H1 2.76(4) no .
O13 H7 2.89(4) no 2_755
O13 H8 2.60(5) no 2_755
O13 H11 3.27(5) no .
O13 H12 2.47(5) no 2_745
O13 H13 3.48(5) no 2_745
N3 H14 3.52(5) no 3_766
C1 H15 3.40(5) no 3_756
C1 H16 3.38(5) no 3_756
C4 H13 3.18(6) no 2_745
C4 H21 2.98(7) no 2_645
C5 H19 3.43(5) no 4_544
C5 H27B 3.2569 no 1_545
C6 H19 3.40(5) no 4_544
C6 H27B 2.8517 no 1_545
C7 H1 3.37(4) no 2_745
C7 H11 3.06(5) no 1_545
C7 H12 3.59(4) no 1_545
C7 H27B 3.1333 no 1_545
C8 H15 3.26(7) no 3_756
C9 H12 3.49(5) no 2_745
C10 H13 3.29(6) no 2_745
C10 H21 3.50(7) no 2_645
C12 H13 3.50(5) no 3_766
C13 H7 3.19(5) no 1_565
C13 H14 3.36(6) no 3_766
C14 H7 3.40(5) no 1_565
C15 H4 3.52(6) no 2_755
C15 H5 3.41(5) no 2_755
C16 H5 3.11(6) no 2_755
C17 H2 3.15(5) no 3_756
C17 H5 3.39(6) no 2_755
C17 H8 3.40(6) no 3_756
C17 H12 3.47(5) no 3_766
C17 H18 3.19(5) no 3_756
C18 H2 3.16(5) no 3_756
C18 H6 3.49(6) no 2_755
C18 H12 3.59(5) no 3_766
C18 H18 3.40(5) no 3_756
C19 H13 3.44(6) no 3_766
C21 H15 3.38(5) no 3_756
C23 H6 3.46(5) no 4_545
C23 H20 3.37(6) no 3_656
C23 H27A 3.3172 no 2_645
C24 H3 3.31(5) no 4_555
C24 H20 3.51(6) no 3_656
C24 H27A 3.3522 no 2_645
C25 H3 3.23(4) no 4_555
C25 H4 3.51(6) no 2_655
C25 H27C 3.5998 no 2_645
C26 H27C 3.5864 no 2_645
H1 O12 3.10(4) no 2_745
H1 O13 2.76(4) no .
H1 C7 3.37(4) no 2_755
H1 H7 2.68(7) no 2_755
H1 H12 3.44(7) no 2_745
H2 O12 3.00(5) no 2_745
H2 C17 3.15(5) no 3_756
H2 C18 3.16(5) no 3_756
H2 H15 2.57(7) no 3_756
H2 H16 2.50(6) no 3_756
H3 Cl1 3.07(5) no .
H3 O2 2.45(5) no .
H3 O3 2.76(5) no .
H3 O4 2.97(5) no .
H3 O5 3.22(5) no .
H3 O6 2.72(5) no .
H3 O7 3.23(5) no .
H3 O8 3.54(5) no .
H3 O10 3.09(5) no .
H3 O11 3.26(5) no .
H3 C24 3.31(5) no 4_554
H3 C25 3.23(4) no 4_554
H3 H20 3.16(7) no 4_554
H3 H21 3.01(7) no 4_554
H4 O5 3.22(6) no 3_655
H4 O6 2.66(6) no 3_655
H4 O7 3.41(6) no 3_655
H4 C15 3.52(6) no 2_745
H4 C25 3.51(6) no 2_645
H4 H13 3.20(8) no 2_745
H4 H14 3.43(9) no 2_745
H4 H21 2.72(10) no 2_645
H4 H21 3.18(9) no 4_554
H5 Cl1 3.46(5) no 3_655
H5 O5 3.48(5) no 3_655
H5 O6 2.46(5) no 3_655
H5 O7 2.36(5) no 3_655
H5 O8 3.40(5) no 3_655
H5 C15 3.41(5) no 2_745
H5 C16 3.11(6) no 2_745
H5 C17 3.39(6) no 2_745
H5 H14 3.25(8) no 2_745
H5 H18 3.42(8) no 4_544
H5 H19 2.99(7) no 4_544
H5 H20 3.45(8) no 2_645
H5 H21 3.38(9) no 2_645
H6 Cl2 3.45(6) no 1_545
H6 O10 3.37(6) no 1_545
H6 O12 2.58(6) no 1_545
H6 C18 3.49(6) no 2_745
H6 C23 3.46(5) no 4_544
H6 H18 2.88(7) no 4_544
H6 H19 2.78(7) no 4_544
H6 H27B 3.0188 no 1_545
H7 O12 2.87(5) no 1_545
H7 O13 2.89(4) no 2_745
H7 C13 3.19(5) no 1_545
H7 C14 3.40(5) no 1_545
H7 H1 2.68(7) no 2_745
H7 H11 2.49(7) no 1_545
H7 H12 2.88(6) no 1_545
H7 H27B 3.3235 no 1_545
H8 Cl2 3.27(5) no 2_745
H8 O12 2.83(5) no 2_745
H8 O13 2.60(5) no 2_745
H8 C17 3.40(6) no 3_756
H8 H12 3.40(7) no 1_545
H8 H15 2.87(9) no 3_756
H8 H16 3.23(7) no 3_756
H9 Cl2 3.19(5) no 4_555
H9 O11 2.35(6) no 4_555
H9 O12 2.94(5) no 4_555
H9 H13 3.51(7) no 3_766
H10 O12 3.56(5) no 2_745
H10 O12 3.49(5) no 4_555
H10 H10 2.94(6) no 3_756
H10 H16 2.87(7) no 3_756
H11 Cl2 3.10(5) no .
H11 O10 2.53(4) no .
H11 O12 3.04(5) no .
H11 O13 3.27(5) no .
H11 C7 3.06(5) no 1_565
H11 H7 2.49(7) no 1_565
H11 H14 3.50(8) no 3_766
H12 Cl2 3.42(5) no 2_755
H12 O11 3.37(5) no 2_755
H12 O13 2.47(5) no 2_755
H12 C7 3.59(4) no 1_565
H12 C9 3.49(5) no 2_755
H12 C17 3.47(5) no 3_766
H12 C18 3.59(5) no 3_766
H12 H1 3.44(7) no 2_755
H12 H7 2.88(6) no 1_565
H12 H8 3.40(7) no 1_565
H13 Cl2 3.46(5) no 2_755
H13 O11 2.37(5) no 2_755
H13 O13 3.48(5) no 2_755
H13 C4 3.18(6) no 2_755
H13 C10 3.29(6) no 2_755
H13 C12 3.50(5) no 3_766
H13 C19 3.44(6) no 3_766
H13 H4 3.20(8) no 2_755
H13 H9 3.51(7) no 3_766
H14 Cl1 3.43(5) no 4_655
H14 O1 2.99(5) no 3_766
H14 O5 2.54(5) no 4_655
H14 O6 3.17(5) no 4_655
H14 O7 3.59(5) no 4_655
H14 O9 3.14(5) no 4_655
H14 N3 3.52(5) no 3_766
H14 C13 3.36(6) no 3_766
H14 H4 3.43(9) no 2_755
H14 H5 3.25(8) no 2_755
H14 H11 3.50(8) no 3_766
H14 H22 3.44(8) no 3_766
H15 O9 2.86(6) no 4_655
H15 C1 3.40(5) no 3_756
H15 C8 3.26(7) no 3_756
H15 C21 3.38(5) no 3_756
H15 H2 2.57(7) no 3_756
H15 H8 2.87(9) no 3_756
H15 H17 3.09(7) no 3_756
H15 H18 2.78(7) no 3_756
H16 Cl2 3.56(6) no 4_555
H16 O11 3.50(5) no 4_555
H16 O12 2.84(6) no 4_555
H16 C1 3.38(5) no 3_756
H16 H2 2.50(6) no 3_756
H16 H8 3.23(7) no 3_756
H16 H10 2.87(7) no 3_756
H16 H18 3.20(7) no 3_756
H17 Cl1 3.59(6) no 2_645
H17 O7 3.38(6) no 2_645
H17 O8 2.88(6) no 2_645
H17 O9 2.61(5) no 2_645
H17 H15 3.09(7) no 3_756
H18 O7 3.42(5) no 2_645
H18 O8 3.34(5) no 2_645
H18 O9 3.26(5) no 2_645
H18 C17 3.19(5) no 3_756
H18 C18 3.40(5) no 3_756
H18 H5 3.42(8) no 4_545
H18 H6 2.88(7) no 4_545
H18 H15 2.78(7) no 3_756
H18 H16 3.20(7) no 3_756
H19 O7 2.85(6) no 2_645
H19 O8 2.71(5) no 2_645
H19 C5 3.43(5) no 4_545
H19 C6 3.40(5) no 4_545
H19 H5 2.99(7) no 4_545
H19 H6 2.78(7) no 4_545
H19 H20 2.92(8) no 3_656
H19 H27A 3.4993 no 2_645
H19 H27B 3.5423 no 4_555
H20 Cl1 3.45(7) no 4_555
H20 O2 3.00(6) no 4_555
H20 O6 2.88(7) no 4_555
H20 O7 2.42(7) no 4_555
H20 O8 2.51(7) no 4_555
H20 C23 3.37(6) no 3_656
H20 C24 3.51(6) no 3_656
H20 H3 3.16(7) no 4_555
H20 H5 3.45(8) no 2_655
H20 H19 2.92(8) no 3_656
H20 H20 3.19(8) no 3_656
H20 H27A 2.8430 no 4_555
H21 O5 3.53(8) no 2_655
H21 O6 3.03(8) no 4_555
H21 O7 3.37(8) no 4_555
H21 C4 2.98(7) no 2_655
H21 C10 3.50(7) no 2_655
H21 H3 3.01(7) no 4_555
H21 H4 2.72(10) no 2_655
H21 H4 3.18(9) no 4_555
H21 H5 3.38(9) no 2_655
H22 O2 3.44(7) no .
H22 O3 3.09(7) no .
H22 O4 2.90(7) no 2_655
H22 O5 2.56(7) no 2_655
H22 H14 3.44(8) no 3_766
H27A Cl1 3.5853 no .
H27A O2 2.5423 no .
H27A O3 3.3867 no .
H27A O4 3.2189 no 2_655
H27A O7 3.3232 no .
H27A O8 2.2239 no .
H27A O10 3.2108 no .
H27A C23 3.3172 no 2_655
H27A C24 3.3522 no 2_655
H27A H19 3.4993 no 2_655
H27A H20 2.8430 no 4_554
H27B O10 2.5611 no .
H27B C5 3.2569 no 1_565
H27B C6 2.8517 no 1_565
H27B C7 3.1333 no 1_565
H27B H6 3.0188 no 1_565
H27B H7 3.3235 no 1_565
H27B H19 3.5423 no 4_554
H27C Cl1 3.0286 no 2_655
H27C O3 3.0791 no 2_655
H27C O4 2.4805 no 2_655
H27C O5 2.8891 no 2_655
H27C O8 3.5954 no .
H27C O9 2.4526 no 2_655
H27C C25 3.5998 no 2_655
H27C C26 3.5864 no 2_655

loop_
_geom_torsion_atom_site_label_1
_geom_torsion_atom_site_label_2
_geom_torsion_atom_site_label_3
_geom_torsion_atom_site_label_4
_geom_torsion
_geom_torsion_publ_flag
O1 Cd1 N1 C1 -151.1(2) no
O1 Cd1 N1 C11 -30.7(4) no
O1 Cd1 N1 C21 89.8(3) no
N1 Cd1 O1 C27 162.4(3) no
O1 Cd1 N2 C2 164.4(2) no
O1 Cd1 N2 C3 -11.1(4) no
N2 Cd1 O1 C27 -22.2(5) no
O1 Cd1 N3 C12 135.9(3) no
O1 Cd1 N3 C13 -38.4(3) no
N3 Cd1 O1 C27 111.1(4) no
O1 Cd1 N4 C22 -170.6(3) no
O1 Cd1 N4 C26 6.6(3) no
N4 Cd1 O1 C27 -146.5(4) no
N1 Cd1 N2 C2 -18.2(2) no
N1 Cd1 N2 C3 166.3(3) no
N2 Cd1 N1 C1 31.87(15) no
N2 Cd1 N1 C11 152.3(3) no
N2 Cd1 N1 C21 -87.26(17) no
N1 Cd1 N3 C12 -17.3(3) no
N1 Cd1 N3 C13 168.4(3) no
N3 Cd1 N1 C1 -95.21(18) no
N3 Cd1 N1 C11 25.22(19) no
N3 Cd1 N1 C21 145.7(2) no
N1 Cd1 N4 C22 -17.4(2) no
N1 Cd1 N4 C26 159.8(3) no
N4 Cd1 N1 C1 153.0(2) no
N4 Cd1 N1 C11 -86.5(2) no
N4 Cd1 N1 C21 33.89(17) no
N2 Cd1 N3 C12 -74.0(3) no
N2 Cd1 N3 C13 111.7(3) no
N3 Cd1 N2 C2 38.1(3) no
N3 Cd1 N2 C3 -137.3(3) no
N2 Cd1 N4 C22 42.4(3) no
N2 Cd1 N4 C26 -140.4(3) no
N4 Cd1 N2 C2 -77.4(3) no
N4 Cd1 N2 C3 107.1(3) no
N3 Cd1 N4 C22 -81.1(3) no
N3 Cd1 N4 C26 96.1(3) no
N4 Cd1 N3 C12 46.1(3) no
N4 Cd1 N3 C13 -128.2(3) no
O2 Cl1 O3 O2 -0.0(5) no
O2 Cl1 O3 O4 -143.8(8) no
O3 Cl1 O2 O3 -0.0(6) no
O3 Cl1 O2 O8 -146.2(8) no
O2 Cl1 O4 O3 22.5(4) no
O2 Cl1 O4 O5 -144.1(5) no
O4 Cl1 O2 O3 -30.4(6) no
O4 Cl1 O2 O8 -176.6(5) no
O2 Cl1 O5 O4 50.0(9) no
O2 Cl1 O5 O6 -85.2(6) no
O5 Cl1 O2 O3 -65.8(9) no
O5 Cl1 O2 O8 148.0(7) no
O2 Cl1 O6 O5 128.2(4) no
O2 Cl1 O6 O7 -78.1(5) no
O6 Cl1 O2 O3 -131.0(5) no
O6 Cl1 O2 O8 82.8(4) no
O2 Cl1 O7 O6 108.4(8) no
O2 Cl1 O7 O8 -47.3(8) no
O7 Cl1 O2 O3 -174.9(8) no
O7 Cl1 O2 O8 38.9(8) no
O2 Cl1 O8 O2 -0.0(4) no
O2 Cl1 O8 O7 122.8(12) no
O8 Cl1 O2 O3 146.2(11) no
O8 Cl1 O2 O8 0.0(10) no
O9 Cl1 O2 O3 82.5(5) no
O9 Cl1 O2 O8 -63.7(5) no
O3 Cl1 O4 O3 0.0(5) no
O3 Cl1 O4 O5 -166.6(8) no
O4 Cl1 O3 O2 143.8(8) no
O4 Cl1 O3 O4 0.0(5) no
O3 Cl1 O5 O4 12.0(8) no
O3 Cl1 O5 O6 -123.2(5) no
O5 Cl1 O3 O2 133.2(7) no
O5 Cl1 O3 O4 -10.6(7) no
O3 Cl1 O6 O5 90.7(6) no
O3 Cl1 O6 O7 -115.5(6) no
O6 Cl1 O3 O2 65.9(8) no
O6 Cl1 O3 O4 -77.9(6) no
O3 Cl1 O7 O6 104.0(9) no
O3 Cl1 O7 O8 -51.7(13) no
O7 Cl1 O3 O2 6.8(13) no
O7 Cl1 O3 O4 -137.0(10) no
O3 Cl1 O8 O2 21.2(7) no
O3 Cl1 O8 O7 144.0(8) no
O8 Cl1 O3 O2 -29.3(10) no
O8 Cl1 O3 O4 -173.1(9) no
O9 Cl1 O3 O2 -117.4(5) no
O9 Cl1 O3 O4 98.8(4) no
O4 Cl1 O5 O4 -0.0(6) no
O4 Cl1 O5 O6 -135.2(9) no
O5 Cl1 O4 O3 166.6(10) no
O5 Cl1 O4 O5 0.0(7) no
O4 Cl1 O6 O5 32.7(5) no
O4 Cl1 O6 O7 -173.6(5) no
O6 Cl1 O4 O3 127.5(4) no
O6 Cl1 O4 O5 -39.1(6) no
O4 Cl1 O7 O6 10.9(18) no
O4 Cl1 O7 O8 -144.9(9) no
O7 Cl1 O4 O3 119.6(13) no
O7 Cl1 O4 O5 -47.0(15) no
O4 Cl1 O8 O2 8(3) no
O4 Cl1 O8 O7 130.6(15) no
O8 Cl1 O4 O3 16(3) no
O8 Cl1 O4 O5 -151(2) no
O9 Cl1 O4 O3 -103.2(4) no
O9 Cl1 O4 O5 90.2(5) no
O5 Cl1 O6 O5 0.0(6) no
O5 Cl1 O6 O7 153.7(7) no
O6 Cl1 O5 O4 135.2(8) no
O6 Cl1 O5 O6 0.0(4) no
O5 Cl1 O7 O6 -23.7(11) no
O5 Cl1 O7 O8 -179.5(8) no
O7 Cl1 O5 O4 154.0(9) no
O7 Cl1 O5 O6 18.8(9) no
O5 Cl1 O8 O2 -121.7(17) no
O5 Cl1 O8 O7 1(3) no
O8 Cl1 O5 O4 153.1(18) no
O8 Cl1 O5 O6 18(2) no
O9 Cl1 O5 O4 -103.2(6) no
O9 Cl1 O5 O6 121.6(4) no
O6 Cl1 O7 O6 0.0(5) no
O6 Cl1 O7 O8 -155.8(15) no
O7 Cl1 O6 O5 -153.7(12) no
O7 Cl1 O6 O7 0.0(10) no
O6 Cl1 O8 O2 -105.9(6) no
O6 Cl1 O8 O7 16.9(8) no
O8 Cl1 O6 O5 -171.5(8) no
O8 Cl1 O6 O7 -17.8(9) no
O9 Cl1 O6 O5 -85.5(4) no
O9 Cl1 O6 O7 68.2(6) no
O7 Cl1 O8 O2 -122.8(15) no
O7 Cl1 O8 O7 -0.0(10) no
O8 Cl1 O7 O6 155.8(18) no
O8 Cl1 O7 O8 -0.0(11) no
O9 Cl1 O7 O6 -128.0(7) no
O9 Cl1 O7 O8 76.2(8) no
O9 Cl1 O8 O2 130.9(6) no
O9 Cl1 O8 O7 -106.3(8) no
Cl1 O2 O3 Cl1 -0.00(8) no
Cl1 O2 O3 O4 50.6(8) no
Cl1 O2 O8 Cl1 -0.00(7) no
Cl1 O2 O8 O7 -43.6(9) no
O3 O2 O8 Cl1 -31.8(10) no
O3 O2 O8 O7 -75.5(15) no
O8 O2 O3 Cl1 33.2(11) no
O8 O2 O3 O4 83.8(15) no
Cl1 O3 O4 Cl1 0.00(8) no
Cl1 O3 O4 O5 12.6(7) no
O2 O3 O4 Cl1 -53.9(11) no
O2 O3 O4 O5 -41.2(16) no
Cl1 O4 O5 Cl1 0.00(7) no
Cl1 O4 O5 O6 38.5(7) no
O3 O4 O5 Cl1 -11.1(9) no
O3 O4 O5 O6 27.4(14) no
Cl1 O5 O6 Cl1 0.00(7) no
Cl1 O5 O6 O7 -28.6(7) no
O4 O5 O6 Cl1 -44.8(9) no
O4 O5 O6 O7 -73.4(13) no
Cl1 O6 O7 Cl1 0.00(7) no
Cl1 O6 O7 O8 37(3) no
O5 O6 O7 Cl1 27.6(11) no
O5 O6 O7 O8 64(3) no
Cl1 O7 O8 Cl1 0.00(7) no
Cl1 O7 O8 O2 43.9(10) no
O6 O7 O8 Cl1 -35(3) no
O6 O7 O8 O2 9(4) no
Cd1 N1 C1 C2 -43.0(3) no
Cd1 N1 C11 C12 -31.6(4) no
Cd1 N1 C21 C22 -47.8(3) no
C1 N1 C11 C12 85.6(4) no
C11 N1 C1 C2 -162.8(3) no
C1 N1 C21 C22 -163.0(3) no
C21 N1 C1 C2 72.4(4) no
C11 N1 C21 C22 72.1(4) no
C21 N1 C11 C12 -149.1(3) no
Cd1 N2 C2 C1 0.4(5) no
Cd1 N2 C2 C9 -177.1(3) no
Cd1 N2 C3 C4 178.1(3) no
C2 N2 C3 C4 2.7(6) no
C3 N2 C2 C1 176.0(4) no
C3 N2 C2 C9 -1.5(6) no
Cd1 N3 C12 C11 5.8(5) no
Cd1 N3 C12 C19 -171.4(3) no
Cd1 N3 C13 C14 174.3(3) no
C12 N3 C13 C14 -0.1(7) no
C13 N3 C12 C11 -179.7(4) no
C13 N3 C12 C19 3.0(7) no
Cd1 N4 C22 C21 -3.1(5) no
Cd1 N4 C22 C23 177.4(3) no
Cd1 N4 C26 C25 -178.3(4) no
C22 N4 C26 C25 -1.1(8) no
C26 N4 C22 C21 179.5(4) no
C26 N4 C22 C23 0.0(6) no
N1 C1 C2 N2 31.0(5) no
N1 C1 C2 C9 -151.4(3) no
N2 C2 C9 C8 176.9(4) no
N2 C2 C9 C10 -1.3(6) no
C1 C2 C9 C8 -0.6(6) no
C1 C2 C9 C10 -178.7(3) no
N2 C3 C4 C10 -0.9(7) no
C3 C4 C10 C5 179.7(4) no
C3 C4 C10 C9 -2.0(6) no
C6 C5 C10 C4 176.4(4) no
C6 C5 C10 C9 -1.8(7) no
C10 C5 C6 C7 -0.1(7) no
C5 C6 C7 C8 0.8(7) no
C6 C7 C8 C9 0.5(7) no
C7 C8 C9 C2 179.4(4) no
C7 C8 C9 C10 -2.4(6) no
C2 C9 C10 C4 3.0(6) no
C2 C9 C10 C5 -178.7(4) no
C8 C9 C10 C4 -175.3(4) no
C8 C9 C10 C5 3.1(6) no
N1 C11 C12 N3 18.7(6) no
N1 C11 C12 C19 -163.9(4) no
N3 C12 C19 C18 175.6(4) no
N3 C12 C19 C20 -3.4(7) no
C11 C12 C19 C18 -1.6(7) no
C11 C12 C19 C20 179.4(4) no
N3 C13 C14 C20 -2.4(7) no
C13 C14 C20 C15 -177.1(4) no
C13 C14 C20 C19 1.8(7) no
C16 C15 C20 C14 179.2(4) no
C16 C15 C20 C19 0.2(7) no
C20 C15 C16 C17 -1.0(7) no
C15 C16 C17 C18 0.6(8) no
C16 C17 C18 C19 0.5(7) no
C17 C18 C19 C12 179.8(4) no
C17 C18 C19 C20 -1.2(7) no
C12 C19 C20 C14 0.9(6) no
C12 C19 C20 C15 179.9(4) no
C18 C19 C20 C14 -178.2(4) no
C18 C19 C20 C15 0.8(6) no
N1 C21 C22 N4 36.0(5) no
N1 C21 C22 C23 -144.5(4) no
N4 C22 C23 C24 0.4(6) no
C21 C22 C23 C24 -179.1(4) no
C22 C23 C24 C25 0.3(7) no
C23 C24 C25 C26 -1.4(8) no
C24 C25 C26 N4 1.8(10) no
